data_1539283
loop_
_publ_author_name
'Schubert, K.'
'Meissner, H.G.'
'Rossteutscher, W.'
'Raman, A.'

_publ_section_title
;
 Einige Strukturdaten metallischer Phasen (IX)
;
_journal_name_full Naturwissenschaften
_journal_page_first 287
_journal_page_last 287
_journal_volume 51
_journal_year 1964
_chemical_formula_sum 'Rh Ti'
_space_group_IT_number 123
_symmetry_space_group_name_Hall '-P 4 2'
_symmetry_space_group_name_H-M 'P 4/m m m'
_cell_angle_alpha 90
_cell_angle_beta 90
_cell_angle_gamma 90
_cell_formula_units_Z 2
_cell_length_a 4.173
_cell_length_b 4.173
_cell_length_c 3.354
_cell_volume 58.406
_citation_journal_id_ASTM NATWAY
_cod_data_source_file Schubert_NATWAY_1964_1661.cif
_cod_data_source_block Rh1Ti1
_cod_original_cell_volume 58.40631
_cod_original_formula_sum 'Rh1 Ti1'
_cod_database_code 1539283

loop_
_symmetry_equiv_pos_as_xyz
x,y,z
-y,x,z
-x,-y,z
y,-x,z
x,-y,-z
y,x,-z
-x,y,-z
-y,-x,-z
-x,-y,-z
y,-x,-z
x,y,-z
-y,x,-z
-x,y,z
-y,-x,z
x,-y,z
y,x,z

loop_
_atom_site_label
_atom_site_type_symbol
_atom_site_fract_x
_atom_site_fract_y
_atom_site_fract_z
_atom_site_occupancy
_atom_site_U_iso_or_equiv
Rh1 Rh 0 0 0 1 0.0
Ti1 Ti 0 0.5 0.5 1 0.0
Rh2 Rh 0.5 0.5 0 1 0.0
